data_7157476
loop_
_publ_author_name
'Sharma, Charu'
'Srivastava, Avinash Kumar'
'Sharma, Kamal Nayan'
'Joshi, Raj Kumar'

_publ_section_title
;
 Half-sandwich (\h<sup>5</sup>-Cp*)Rh(iii) complexes of pyrazolated
 organo-sulfur/selenium/tellurium ligands: efficient catalysts for
 base/solvent free C-N coupling of chloroarenes under aerobic conditions.
;
_journal_issue 18
_journal_name_full 'Organic &amp; biomolecular chemistry'
_journal_page_first 3599
_journal_page_last 3606
_journal_paper_doi 10.1039/d0ob00538j
_journal_volume 18
_journal_year 2020
_chemical_formula_moiety 'C21 H26 Br Cl N2 Rh Se, F6 P'
_chemical_formula_sum 'C21 H26 Br Cl F6 N2 P Rh Se'
_chemical_formula_weight 748.64
_space_group_crystal_system triclinic
_space_group_IT_number 2
_space_group_name_Hall '-P 1'
_space_group_name_H-M_alt 'P -1'
_atom_sites_solution_hydrogens geom
_atom_sites_solution_primary direct
_audit_creation_date 2019-11-06
_audit_creation_method
;
Olex2 1.2
(compiled 2017.08.10 svn.r3458 for OlexSys, GUI svn.r5381)
;
_audit_update_record
;
2019-11-13 deposited with the CCDC.	2020-04-21 downloaded from the CCDC.
;
_cell_angle_alpha 97.25
_cell_angle_beta 97.072(2)
_cell_angle_gamma 97.072(2)
_cell_formula_units_Z 2
_cell_length_a 9.3467(19)
_cell_length_b 11.887(2)
_cell_length_c 11.887(2)
_cell_measurement_reflns_used 2188
_cell_measurement_temperature 298(2)
_cell_measurement_theta_max 23.67
_cell_measurement_theta_min 2.25
_cell_volume 1287.2(4)
_computing_cell_refinement 'SAINT v6.45A (Bruker, 2003)'
_computing_data_collection 'Bruker SMART'
_computing_data_reduction 'SAINT v6.45A (Bruker, 2003)'
_computing_molecular_graphics 'Olex2 (Dolomanov et al., 2009)'
_computing_publication_material 'Olex2 (Dolomanov et al., 2009)'
_computing_structure_refinement 'ShelXL (Sheldrick, 2015)'
_computing_structure_solution 'SIR2004 (Burla et al., 2007)'
_diffrn_ambient_temperature 298(2)
_diffrn_measured_fraction_theta_full 0.998
_diffrn_measured_fraction_theta_max 0.998
_diffrn_measurement_device_type 'CCD area detector'
_diffrn_measurement_method 'phi and omega scans'
_diffrn_radiation_monochromator graphite
_diffrn_radiation_type MoK\a
_diffrn_radiation_wavelength 0.71073
_diffrn_reflns_av_R_equivalents 0.0474
_diffrn_reflns_av_unetI/netI 0.0621
_diffrn_reflns_Laue_measured_fraction_full 0.998
_diffrn_reflns_Laue_measured_fraction_max 0.998
_diffrn_reflns_limit_h_max 11
_diffrn_reflns_limit_h_min -11
_diffrn_reflns_limit_k_max 14
_diffrn_reflns_limit_k_min -14
_diffrn_reflns_limit_l_max 14
_diffrn_reflns_limit_l_min -14
_diffrn_reflns_number 12218
_diffrn_reflns_point_group_measured_fraction_full 0.998
_diffrn_reflns_point_group_measured_fraction_max 0.998
_diffrn_reflns_theta_full 24.999
_diffrn_reflns_theta_max 24.999
_diffrn_reflns_theta_min 1.744
_exptl_absorpt_coefficient_mu 3.852
_exptl_absorpt_correction_T_max 0.415
_exptl_absorpt_correction_T_min 0.337
_exptl_absorpt_correction_type multi-scan
_exptl_absorpt_process_details '(SADABS; Sheldrick, 1996)'
_exptl_crystal_colour Orange
_exptl_crystal_density_diffrn 1.931
_exptl_crystal_density_method 'not measured'
_exptl_crystal_description block
_exptl_crystal_F_000 732
_exptl_crystal_recrystallization_method 'Re-crystallisation from solvent: methanol and acetonitrile'
_exptl_crystal_size_max 0.290
_exptl_crystal_size_mid 0.250
_exptl_crystal_size_min 0.230
_exptl_transmission_factor_max 0.1
_exptl_transmission_factor_min 0.0
_refine_diff_density_max 0.692
_refine_diff_density_min -0.472
_refine_diff_density_rms 0.113
_refine_ls_extinction_method none
_refine_ls_goodness_of_fit_ref 0.971
_refine_ls_hydrogen_treatment constr
_refine_ls_matrix_type full
_refine_ls_number_parameters 312
_refine_ls_number_reflns 4496
_refine_ls_number_restraints 0
_refine_ls_restrained_S_all 0.971
_refine_ls_R_factor_all 0.0566
_refine_ls_R_factor_gt 0.0373
_refine_ls_shift/su_max 0.010
_refine_ls_shift/su_mean 0.000
_refine_ls_structure_factor_coef Fsqd
_refine_ls_weighting_details 'w=1/[\s^2^(Fo^2^)+(0.0391P)^2^] where P=(Fo^2^+2Fc^2^)/3'
_refine_ls_weighting_scheme calc
_refine_ls_wR_factor_gt 0.0782
_refine_ls_wR_factor_ref 0.0835
_reflns_Friedel_coverage 0.972
_reflns_Friedel_fraction_full 0.963
_reflns_Friedel_fraction_max 0.963
_reflns_number_gt 3454
_reflns_number_total 4496
_reflns_threshold_expression 'I > 2\s(I)'
_cod_data_source_file d0ob00538j2.cif
_cod_data_source_block Complex1
_cod_depositor_comments 'Adding full bibliography for 7157476--7157477.cif.'
_cod_original_cell_volume 1287.3(4)
_cod_database_code 7157476
_shelx_shelxl_version_number 2017/1
_shelx_space_group_comment
;
The symmetry employed for this shelxl refinement is uniquely defined
by the following loop, which should always be used as a source of
symmetry information in preference to the above space-group names.
They are only intended as comments.
;
_exptl_absorpt_special_details
;
 ?
;
_olex2_refinement_description
;
1. Fixed Uiso
 At 1.2 times of:
  All C(H) groups, All C(H,H) groups
 At 1.5 times of:
  All C(H,H,H) groups
2.a Secondary CH2 refined with riding coordinates:
 C7(H7A,H7B), C8(H8A,H8B)
2.b Aromatic/amide H refined with riding coordinates:
 C1(H1), C2(H2), C3(H3), C4(H4), C5(H5), C9(H9), C11(H11)
2.c Idealised Me refined as rotating group:
 C17(H17A,H17B,H17C), C18(H18A,H18B,H18C), C19(H19A,H19B,H19C), C20(H20A,H20B,
 H20C), C21(H21A,H21B,H21C)
;
_olex2_submission_special_instructions 'No special instructions were received'

loop_
_space_group_symop_operation_xyz
'x, y, z'
'-x, -y, -z'

loop_
_atom_site_label
_atom_site_type_symbol
_atom_site_fract_x
_atom_site_fract_y
_atom_site_fract_z
_atom_site_U_iso_or_equiv
_atom_site_adp_type
_atom_site_occupancy
_atom_site_site_symmetry_order
_atom_site_calc_flag
_atom_site_refinement_flags_posn
_atom_site_refinement_flags_adp
_atom_site_refinement_flags_occupancy
_atom_site_disorder_assembly
_atom_site_disorder_group
Br1 Br 0.69267(6) 1.10270(5) 1.08082(5) 0.03240(15) Uani 1 1 d . . . . .
C1 C 0.5656(6) 0.9925(5) 0.6844(4) 0.0318(13) Uani 1 1 d . . . . .
H1 H 0.659705 1.018380 0.721223 0.038 Uiso 1 1 calc R . . . .
C2 C 0.4539(6) 1.0594(5) 0.6974(5) 0.0378(14) Uani 1 1 d . . . . .
H2 H 0.474270 1.131325 0.741680 0.045 Uiso 1 1 calc R . . . .
C3 C 0.3146(6) 1.0194(5) 0.6453(5) 0.0399(15) Uani 1 1 d . . . . .
H3 H 0.240810 1.063798 0.655967 0.048 Uiso 1 1 calc R . . . .
C4 C 0.2829(6) 0.9150(5) 0.5776(5) 0.0413(15) Uani 1 1 d . . . . .
H4 H 0.188448 0.889534 0.541186 0.050 Uiso 1 1 calc R . . . .
C5 C 0.3921(5) 0.8472(5) 0.5635(5) 0.0323(13) Uani 1 1 d . . . . .
H5 H 0.370902 0.775409 0.519147 0.039 Uiso 1 1 calc R . . . .
C6 C 0.5335(5) 0.8878(4) 0.6162(4) 0.0233(11) Uani 1 1 d . . . . .
C7 C 0.8553(5) 0.8960(4) 0.6217(4) 0.0293(12) Uani 1 1 d . . . . .
H7A H 0.917012 0.877073 0.564158 0.035 Uiso 1 1 calc R . . . .
H7B H 0.830243 0.971686 0.613808 0.035 Uiso 1 1 calc R . . . .
C8 C 0.9423(5) 0.9012(4) 0.7385(4) 0.0262(12) Uani 1 1 d . . . . .
H8A H 0.982217 0.829863 0.741605 0.031 Uiso 1 1 calc R . . . .
H8B H 1.023584 0.962324 0.747645 0.031 Uiso 1 1 calc R . . . .
C9 C 0.8577(5) 1.0180(4) 0.9031(4) 0.0250(12) Uani 1 1 d . . . . .
H9 H 0.914692 1.087733 0.902508 0.030 Uiso 1 1 calc R . . . .
C10 C 0.7560(5) 0.9966(4) 0.9738(4) 0.0244(11) Uani 1 1 d . . . . .
C11 C 0.6967(5) 0.8821(4) 0.9427(4) 0.0240(12) Uani 1 1 d . . . . .
H11 H 0.623890 0.843933 0.976296 0.029 Uiso 1 1 calc R . . . .
C12 C 0.7432(5) 0.5377(4) 0.8522(4) 0.0236(11) Uani 1 1 d . . . . .
C13 C 0.6654(5) 0.4886(4) 0.7415(4) 0.0262(12) Uani 1 1 d . . . . .
C14 C 0.7513(5) 0.5198(4) 0.6559(4) 0.0254(12) Uani 1 1 d . . . . .
C15 C 0.8859(5) 0.5851(4) 0.7138(4) 0.0251(12) Uani 1 1 d . . . . .
C16 C 0.8805(5) 0.5941(4) 0.8346(4) 0.0221(11) Uani 1 1 d . . . . .
C17 C 0.6913(6) 0.5248(5) 0.9640(4) 0.0359(14) Uani 1 1 d . . . . .
H17A H 0.595659 0.546493 0.962908 0.054 Uiso 1 1 calc GR . . . .
H17B H 0.756819 0.573023 1.024497 0.054 Uiso 1 1 calc GR . . . .
H17C H 0.688100 0.446376 0.976740 0.054 Uiso 1 1 calc GR . . . .
C18 C 0.5212(5) 0.4129(5) 0.7224(5) 0.0372(14) Uani 1 1 d . . . . .
H18A H 0.535157 0.338079 0.740043 0.056 Uiso 1 1 calc GR . . . .
H18B H 0.478671 0.407122 0.643756 0.056 Uiso 1 1 calc GR . . . .
H18C H 0.457462 0.445122 0.771085 0.056 Uiso 1 1 calc GR . . . .
C19 C 0.7143(6) 0.4845(5) 0.5289(4) 0.0378(14) Uani 1 1 d . . . . .
H19A H 0.758928 0.418214 0.506456 0.057 Uiso 1 1 calc GR . . . .
H19B H 0.749640 0.546052 0.490099 0.057 Uiso 1 1 calc GR . . . .
H19C H 0.610515 0.466554 0.509015 0.057 Uiso 1 1 calc GR . . . .
C20 C 1.0148(5) 0.6177(5) 0.6554(5) 0.0344(14) Uani 1 1 d . . . . .
H20A H 1.086334 0.670246 0.707723 0.052 Uiso 1 1 calc GR . . . .
H20B H 0.984505 0.653316 0.590028 0.052 Uiso 1 1 calc GR . . . .
H20C H 1.056212 0.550257 0.630838 0.052 Uiso 1 1 calc GR . . . .
C21 C 0.9998(5) 0.6517(5) 0.9262(4) 0.0317(13) Uani 1 1 d . . . . .
H21A H 0.958709 0.689415 0.988238 0.048 Uiso 1 1 calc GR . . . .
H21B H 1.061949 0.707173 0.895632 0.048 Uiso 1 1 calc GR . . . .
H21C H 1.055659 0.595649 0.953614 0.048 Uiso 1 1 calc GR . . . .
Cl1 Cl 0.45618(13) 0.68285(11) 0.78343(11) 0.0294(3) Uani 1 1 d . . . . .
F1 F 0.8270(4) 0.7016(3) 0.3323(3) 0.0698(11) Uani 1 1 d . . . . .
F2 F 0.8927(4) 0.7839(3) 0.1824(3) 0.0534(10) Uani 1 1 d . . . . .
F3 F 0.9509(5) 0.6097(3) 0.2088(3) 0.0698(12) Uani 1 1 d . . . . .
F4 F 1.1241(4) 0.7650(4) 0.2398(4) 0.0877(15) Uani 1 1 d . . . . .
F5 F 1.0601(4) 0.6808(3) 0.3877(3) 0.0556(10) Uani 1 1 d . . . . .
F6 F 0.9958(4) 0.8542(3) 0.3624(3) 0.0542(10) Uani 1 1 d . . . . .
N1 N 0.8603(4) 0.9201(3) 0.8348(3) 0.0214(9) Uani 1 1 d . . . . .
N2 N 0.7610(4) 0.8352(3) 0.8566(3) 0.0218(9) Uani 1 1 d . . . . .
P1 P 0.97461(15) 0.73110(12) 0.28485(12) 0.0289(3) Uani 1 1 d . . . . .
Rh1 Rh 0.70341(4) 0.67384(3) 0.75417(3) 0.01998(12) Uani 1 1 d . . . . .
Se1 Se 0.67567(5) 0.78599(4) 0.58908(4) 0.02335(14) Uani 1 1 d . . . . .

loop_
_atom_site_aniso_label
_atom_site_aniso_U_11
_atom_site_aniso_U_22
_atom_site_aniso_U_33
_atom_site_aniso_U_23
_atom_site_aniso_U_13
_atom_site_aniso_U_12
Br1 0.0278(3) 0.0308(3) 0.0348(3) -0.0073(2) 0.0045(2) 0.0014(2)
C1 0.027(3) 0.036(3) 0.031(3) 0.004(3) -0.001(2) 0.008(3)
C2 0.051(4) 0.030(3) 0.036(3) 0.003(3) 0.008(3) 0.019(3)
C3 0.036(3) 0.053(4) 0.044(4) 0.023(3) 0.016(3) 0.029(3)
C4 0.022(3) 0.051(4) 0.055(4) 0.021(3) 0.005(3) 0.009(3)
C5 0.024(3) 0.032(3) 0.039(3) 0.004(3) 0.001(2) 0.001(2)
C6 0.023(3) 0.026(3) 0.023(3) 0.008(2) 0.003(2) 0.010(2)
C7 0.023(3) 0.031(3) 0.035(3) 0.009(2) 0.007(2) 0.004(2)
C8 0.017(3) 0.028(3) 0.035(3) 0.006(2) 0.006(2) 0.004(2)
C9 0.022(3) 0.019(3) 0.033(3) 0.006(2) -0.004(2) 0.003(2)
C10 0.022(3) 0.023(3) 0.027(3) -0.001(2) 0.002(2) 0.004(2)
C11 0.018(3) 0.028(3) 0.027(3) 0.007(2) 0.005(2) 0.000(2)
C12 0.019(3) 0.024(3) 0.030(3) 0.010(2) 0.002(2) 0.007(2)
C13 0.022(3) 0.018(3) 0.039(3) 0.005(2) 0.000(2) 0.006(2)
C14 0.025(3) 0.019(3) 0.033(3) -0.001(2) 0.001(2) 0.015(2)
C15 0.030(3) 0.015(3) 0.036(3) 0.009(2) 0.012(2) 0.016(2)
C16 0.017(3) 0.018(3) 0.033(3) 0.010(2) 0.001(2) 0.005(2)
C17 0.027(3) 0.046(4) 0.039(3) 0.019(3) 0.007(3) 0.007(3)
C18 0.030(3) 0.027(3) 0.053(4) 0.011(3) -0.002(3) 0.002(2)
C19 0.048(4) 0.034(3) 0.032(3) -0.001(3) 0.003(3) 0.018(3)
C20 0.035(3) 0.032(3) 0.046(3) 0.016(3) 0.021(3) 0.015(3)
C21 0.020(3) 0.037(3) 0.039(3) 0.009(3) 0.000(2) 0.006(2)
Cl1 0.0183(6) 0.0282(7) 0.0422(8) 0.0016(6) 0.0084(6) 0.0039(5)
F1 0.049(2) 0.069(3) 0.096(3) 0.015(2) 0.037(2) -0.0049(19)
F2 0.072(2) 0.047(2) 0.041(2) 0.0101(17) -0.0127(18) 0.0254(19)
F3 0.120(3) 0.039(2) 0.046(2) -0.0080(17) -0.013(2) 0.037(2)
F4 0.052(2) 0.128(4) 0.108(3) 0.063(3) 0.044(2) 0.032(3)
F5 0.085(3) 0.040(2) 0.043(2) 0.0078(16) -0.0084(19) 0.0254(19)
F6 0.066(2) 0.0295(19) 0.056(2) -0.0055(16) -0.0238(18) 0.0093(17)
N1 0.016(2) 0.024(2) 0.025(2) 0.0064(19) 0.0025(17) 0.0015(18)
N2 0.018(2) 0.019(2) 0.029(2) 0.0035(18) 0.0047(18) 0.0041(18)
P1 0.0319(8) 0.0269(8) 0.0294(8) 0.0063(6) 0.0042(6) 0.0082(6)
Rh1 0.0160(2) 0.0197(2) 0.0251(2) 0.00299(16) 0.00470(16) 0.00434(16)
Se1 0.0216(3) 0.0244(3) 0.0249(3) 0.0034(2) 0.0029(2) 0.0071(2)

loop_
_atom_type_symbol
_atom_type_description
_atom_type_scat_dispersion_real
_atom_type_scat_dispersion_imag
_atom_type_scat_source
C C 0.0033 0.0016 'International Tables Vol C Tables 4.2.6.8 and 6.1.1.4'
H H 0.0000 0.0000 'International Tables Vol C Tables 4.2.6.8 and 6.1.1.4'
Br Br -0.2901 2.4595 'International Tables Vol C Tables 4.2.6.8 and 6.1.1.4'
Cl Cl 0.1484 0.1585 'International Tables Vol C Tables 4.2.6.8 and 6.1.1.4'
F F 0.0171 0.0103 'International Tables Vol C Tables 4.2.6.8 and 6.1.1.4'
N N 0.0061 0.0033 'International Tables Vol C Tables 4.2.6.8 and 6.1.1.4'
P P 0.1023 0.0942 'International Tables Vol C Tables 4.2.6.8 and 6.1.1.4'
Rh Rh -1.1178 0.9187 'International Tables Vol C Tables 4.2.6.8 and 6.1.1.4'
Se Se -0.0929 2.2259 'International Tables Vol C Tables 4.2.6.8 and 6.1.1.4'

loop_
_geom_angle_atom_site_label_1
_geom_angle_atom_site_label_2
_geom_angle_atom_site_label_3
_geom_angle
_geom_angle_site_symmetry_1
_geom_angle_site_symmetry_3
_geom_angle_publ_flag
C2 C1 H1 120.6 . . ?
C6 C1 H1 120.6 . . ?
C6 C1 C2 118.8(5) . . ?
C1 C2 H2 119.9 . . ?
C3 C2 C1 120.3(5) . . ?
C3 C2 H2 119.9 . . ?
C2 C3 H3 119.6 . . ?
C4 C3 C2 120.9(5) . . ?
C4 C3 H3 119.6 . . ?
C3 C4 H4 120.1 . . ?
C3 C4 C5 119.8(5) . . ?
C5 C4 H4 120.1 . . ?
C4 C5 H5 120.3 . . ?
C4 C5 C6 119.4(5) . . ?
C6 C5 H5 120.3 . . ?
C1 C6 C5 120.9(5) . . ?
C1 C6 Se1 123.7(4) . . ?
C5 C6 Se1 115.4(4) . . ?
H7A C7 H7B 107.4 . . ?
C8 C7 H7A 108.4 . . ?
C8 C7 H7B 108.4 . . ?
C8 C7 Se1 115.6(3) . . ?
Se1 C7 H7A 108.4 . . ?
Se1 C7 H7B 108.4 . . ?
C7 C8 H8A 108.5 . . ?
C7 C8 H8B 108.5 . . ?
H8A C8 H8B 107.5 . . ?
N1 C8 C7 114.9(4) . . ?
N1 C8 H8A 108.5 . . ?
N1 C8 H8B 108.5 . . ?
C10 C9 H9 126.3 . . ?
N1 C9 H9 126.3 . . ?
N1 C9 C10 107.4(4) . . ?
C9 C10 Br1 127.4(4) . . ?
C9 C10 C11 106.3(4) . . ?
C11 C10 Br1 126.0(4) . . ?
C10 C11 H11 125.3 . . ?
N2 C11 C10 109.4(4) . . ?
N2 C11 H11 125.3 . . ?
C13 C12 C17 125.4(4) . . ?
C13 C12 Rh1 71.3(3) . . ?
C16 C12 C13 107.4(4) . . ?
C16 C12 C17 127.1(4) . . ?
C16 C12 Rh1 72.1(3) . . ?
C17 C12 Rh1 124.8(3) . . ?
C12 C13 C18 124.6(5) . . ?
C12 C13 Rh1 69.9(3) . . ?
C14 C13 C12 108.6(4) . . ?
C14 C13 C18 126.8(5) . . ?
C14 C13 Rh1 70.8(3) . . ?
C18 C13 Rh1 127.3(3) . . ?
C13 C14 C15 107.6(4) . . ?
C13 C14 C19 126.7(5) . . ?
C13 C14 Rh1 70.8(3) . . ?
C15 C14 C19 125.6(5) . . ?
C15 C14 Rh1 71.2(3) . . ?
C19 C14 Rh1 126.7(3) . . ?
C14 C15 C20 123.9(5) . . ?
C14 C15 Rh1 70.2(3) . . ?
C16 C15 C14 107.7(4) . . ?
C16 C15 C20 127.6(5) . . ?
C16 C15 Rh1 70.9(3) . . ?
C20 C15 Rh1 132.3(3) . . ?
C12 C16 C15 108.7(4) . . ?
C12 C16 C21 125.9(4) . . ?
C12 C16 Rh1 69.6(3) . . ?
C15 C16 C21 125.5(4) . . ?
C15 C16 Rh1 70.8(3) . . ?
C21 C16 Rh1 126.2(3) . . ?
C12 C17 H17A 109.5 . . ?
C12 C17 H17B 109.5 . . ?
C12 C17 H17C 109.5 . . ?
H17A C17 H17B 109.5 . . ?
H17A C17 H17C 109.5 . . ?
H17B C17 H17C 109.5 . . ?
C13 C18 H18A 109.5 . . ?
C13 C18 H18B 109.5 . . ?
C13 C18 H18C 109.5 . . ?
H18A C18 H18B 109.5 . . ?
H18A C18 H18C 109.5 . . ?
H18B C18 H18C 109.5 . . ?
C14 C19 H19A 109.5 . . ?
C14 C19 H19B 109.5 . . ?
C14 C19 H19C 109.5 . . ?
H19A C19 H19B 109.5 . . ?
H19A C19 H19C 109.5 . . ?
H19B C19 H19C 109.5 . . ?
C15 C20 H20A 109.5 . . ?
C15 C20 H20B 109.5 . . ?
C15 C20 H20C 109.5 . . ?
H20A C20 H20B 109.5 . . ?
H20A C20 H20C 109.5 . . ?
H20B C20 H20C 109.5 . . ?
C16 C21 H21A 109.5 . . ?
C16 C21 H21B 109.5 . . ?
C16 C21 H21C 109.5 . . ?
H21A C21 H21B 109.5 . . ?
H21A C21 H21C 109.5 . . ?
H21B C21 H21C 109.5 . . ?
C9 N1 C8 128.1(4) . . ?
C9 N1 N2 111.1(4) . . ?
N2 N1 C8 120.4(4) . . ?
C11 N2 N1 105.8(4) . . ?
C11 N2 Rh1 129.0(3) . . ?
N1 N2 Rh1 124.5(3) . . ?
F1 P1 F2 90.7(2) . . ?
F1 P1 F3 90.7(2) . . ?
F1 P1 F4 178.0(3) . . ?
F1 P1 F5 90.5(2) . . ?
F1 P1 F6 88.4(2) . . ?
F2 P1 F5 178.5(2) . . ?
F2 P1 F6 89.21(18) . . ?
F3 P1 F2 90.54(18) . . ?
F3 P1 F4 91.3(3) . . ?
F3 P1 F5 90.38(18) . . ?
F3 P1 F6 179.0(2) . . ?
F4 P1 F2 89.4(2) . . ?
F4 P1 F5 89.4(2) . . ?
F4 P1 F6 89.6(2) . . ?
F5 P1 F6 89.89(18) . . ?
C12 Rh1 C13 38.86(18) . . ?
C12 Rh1 C14 65.17(19) . . ?
C12 Rh1 C15 64.73(18) . . ?
C12 Rh1 C16 38.32(17) . . ?
C12 Rh1 Cl1 98.08(13) . . ?
C12 Rh1 Se1 161.28(13) . . ?
C13 Rh1 C15 64.20(18) . . ?
C13 Rh1 C16 63.96(17) . . ?
C13 Rh1 Cl1 90.19(13) . . ?
C13 Rh1 Se1 125.55(14) . . ?
C14 Rh1 C13 38.45(19) . . ?
C14 Rh1 C15 38.60(18) . . ?
C14 Rh1 C16 64.37(18) . . ?
C14 Rh1 Cl1 117.78(14) . . ?
C14 Rh1 Se1 96.13(13) . . ?
C15 Rh1 C16 38.30(17) . . ?
C15 Rh1 Cl1 154.14(14) . . ?
C15 Rh1 Se1 100.55(13) . . ?
C16 Rh1 Cl1 134.37(13) . . ?
C16 Rh1 Se1 134.29(13) . . ?
Cl1 Rh1 Se1 91.30(4) . . ?
N2 Rh1 C12 111.08(17) . . ?
N2 Rh1 C13 149.21(17) . . ?
N2 Rh1 C14 153.75(17) . . ?
N2 Rh1 C15 115.30(17) . . ?
N2 Rh1 C16 96.09(16) . . ?
N2 Rh1 Cl1 88.34(11) . . ?
N2 Rh1 Se1 85.23(11) . . ?
C6 Se1 C7 100.3(2) . . ?
C6 Se1 Rh1 108.18(14) . . ?
C7 Se1 Rh1 101.58(14) . . ?

loop_
_geom_bond_atom_site_label_1
_geom_bond_atom_site_label_2
_geom_bond_distance
_geom_bond_site_symmetry_2
_geom_bond_publ_flag
Br1 C10 1.877(5) . ?
C1 H1 0.9300 . ?
C1 C2 1.400(7) . ?
C1 C6 1.375(7) . ?
C2 H2 0.9300 . ?
C2 C3 1.371(8) . ?
C3 H3 0.9300 . ?
C3 C4 1.369(8) . ?
C4 H4 0.9300 . ?
C4 C5 1.390(7) . ?
C5 H5 0.9300 . ?
C5 C6 1.391(7) . ?
C6 Se1 1.933(5) . ?
C7 H7A 0.9700 . ?
C7 H7B 0.9700 . ?
C7 C8 1.510(6) . ?
C7 Se1 1.963(5) . ?
C8 H8A 0.9700 . ?
C8 H8B 0.9700 . ?
C8 N1 1.464(6) . ?
C9 H9 0.9300 . ?
C9 C10 1.367(7) . ?
C9 N1 1.337(6) . ?
C10 C11 1.390(7) . ?
C11 H11 0.9300 . ?
C11 N2 1.346(6) . ?
C12 C13 1.438(7) . ?
C12 C16 1.424(6) . ?
C12 C17 1.490(7) . ?
C12 Rh1 2.152(5) . ?
C13 C14 1.429(7) . ?
C13 C18 1.501(7) . ?
C13 Rh1 2.170(5) . ?
C14 C15 1.439(7) . ?
C14 C19 1.500(7) . ?
C14 Rh1 2.170(5) . ?
C15 C16 1.433(7) . ?
C15 C20 1.498(7) . ?
C15 Rh1 2.184(4) . ?
C16 C21 1.491(6) . ?
C16 Rh1 2.185(4) . ?
C17 H17A 0.9600 . ?
C17 H17B 0.9600 . ?
C17 H17C 0.9600 . ?
C18 H18A 0.9600 . ?
C18 H18B 0.9600 . ?
C18 H18C 0.9600 . ?
C19 H19A 0.9600 . ?
C19 H19B 0.9600 . ?
C19 H19C 0.9600 . ?
C20 H20A 0.9600 . ?
C20 H20B 0.9600 . ?
C20 H20C 0.9600 . ?
C21 H21A 0.9600 . ?
C21 H21B 0.9600 . ?
C21 H21C 0.9600 . ?
Cl1 Rh1 2.3920(13) . ?
F1 P1 1.571(4) . ?
F2 P1 1.595(3) . ?
F3 P1 1.578(4) . ?
F4 P1 1.581(4) . ?
F5 P1 1.598(3) . ?
F6 P1 1.604(3) . ?
N1 N2 1.357(5) . ?
N2 Rh1 2.108(4) . ?
Rh1 Se1 2.5134(7) . ?

loop_
_geom_torsion_atom_site_label_1
_geom_torsion_atom_site_label_2
_geom_torsion_atom_site_label_3
_geom_torsion_atom_site_label_4
_geom_torsion
_geom_torsion_site_symmetry_1
_geom_torsion_site_symmetry_2
_geom_torsion_site_symmetry_3
_geom_torsion_site_symmetry_4
_geom_torsion_publ_flag
Br1 C10 C11 N2 174.5(3) . . . . ?
C1 C2 C3 C4 -1.5(8) . . . . ?
C2 C1 C6 C5 -1.8(8) . . . . ?
C2 C1 C6 Se1 179.6(4) . . . . ?
C2 C3 C4 C5 1.5(9) . . . . ?
C3 C4 C5 C6 -1.6(8) . . . . ?
C4 C5 C6 C1 1.7(8) . . . . ?
C4 C5 C6 Se1 -179.6(4) . . . . ?
C6 C1 C2 C3 1.7(8) . . . . ?
C7 C8 N1 C9 -100.0(6) . . . . ?
C7 C8 N1 N2 72.7(5) . . . . ?
C8 N1 N2 C11 -174.8(4) . . . . ?
C8 N1 N2 Rh1 -3.6(5) . . . . ?
C9 C10 C11 N2 0.5(5) . . . . ?
C9 N1 N2 C11 -1.0(5) . . . . ?
C9 N1 N2 Rh1 170.2(3) . . . . ?
C10 C9 N1 C8 174.5(4) . . . . ?
C10 C9 N1 N2 1.3(5) . . . . ?
C10 C11 N2 N1 0.3(5) . . . . ?
C10 C11 N2 Rh1 -170.4(3) . . . . ?
C12 C13 C14 C15 2.2(5) . . . . ?
C12 C13 C14 C19 178.1(5) . . . . ?
C12 C13 C14 Rh1 -59.9(3) . . . . ?
C13 C12 C16 C15 2.7(5) . . . . ?
C13 C12 C16 C21 -176.6(4) . . . . ?
C13 C12 C16 Rh1 62.9(3) . . . . ?
C13 C14 C15 C16 -0.5(5) . . . . ?
C13 C14 C15 C20 169.8(4) . . . . ?
C13 C14 C15 Rh1 -61.8(3) . . . . ?
C14 C15 C16 C12 -1.3(5) . . . . ?
C14 C15 C16 C21 177.9(4) . . . . ?
C14 C15 C16 Rh1 -60.8(3) . . . . ?
C16 C12 C13 C14 -3.0(5) . . . . ?
C16 C12 C13 C18 174.4(5) . . . . ?
C16 C12 C13 Rh1 -63.5(3) . . . . ?
C17 C12 C13 C14 -179.6(5) . . . . ?
C17 C12 C13 C18 -2.2(8) . . . . ?
C17 C12 C13 Rh1 119.9(5) . . . . ?
C17 C12 C16 C15 179.2(5) . . . . ?
C17 C12 C16 C21 -0.1(8) . . . . ?
C17 C12 C16 Rh1 -120.6(5) . . . . ?
C18 C13 C14 C15 -175.1(5) . . . . ?
C18 C13 C14 C19 0.8(8) . . . . ?
C18 C13 C14 Rh1 122.8(5) . . . . ?
C19 C14 C15 C16 -176.5(4) . . . . ?
C19 C14 C15 C20 -6.1(7) . . . . ?
C19 C14 C15 Rh1 122.2(5) . . . . ?
C20 C15 C16 C12 -171.3(4) . . . . ?
C20 C15 C16 C21 8.0(8) . . . . ?
C20 C15 C16 Rh1 129.3(5) . . . . ?
N1 C9 C10 Br1 -175.0(3) . . . . ?
N1 C9 C10 C11 -1.1(5) . . . . ?
Rh1 C12 C13 C14 60.5(3) . . . . ?
Rh1 C12 C13 C18 -122.1(5) . . . . ?
Rh1 C12 C16 C15 -60.2(3) . . . . ?
Rh1 C12 C16 C21 120.5(5) . . . . ?
Rh1 C13 C14 C15 62.1(3) . . . . ?
Rh1 C13 C14 C19 -122.0(5) . . . . ?
Rh1 C14 C15 C16 61.3(3) . . . . ?
Rh1 C14 C15 C20 -128.3(4) . . . . ?
Rh1 C15 C16 C12 59.5(3) . . . . ?
Rh1 C15 C16 C21 -121.3(5) . . . . ?
Se1 C7 C8 N1 -53.5(5) . . . . ?
